data_4502291
loop_
_publ_author_name
'Singh, Devendra'
'Bhattacharyya, Pradip K.'
'Baruah, Jubaraj B.'

_publ_section_title
;
 Structural Studies on Solvates of Cyclic Imide Tethered Carboxylic Acids
 with Pyridine and Quinoline
;
_journal_issue 1
_journal_name_full 'Crystal Growth &amp; Design'
_journal_page_first 348
_journal_paper_doi 10.1021/cg900938x
_journal_volume 10
_journal_year 2010
_chemical_formula_sum 'C30 H21 N3 O6'
_chemical_formula_weight 519.50
_chemical_name_systematic
; 
 ? 
;
_space_group_IT_number 15
_symmetry_cell_setting monoclinic
_symmetry_space_group_name_Hall '-C 2yc'
_symmetry_space_group_name_H-M 'C 1 2/c 1'
_atom_sites_solution_hydrogens geom
_atom_sites_solution_primary direct
_atom_sites_solution_secondary difmap
_audit_creation_method SHELXL-97
_cell_angle_alpha 90.00
_cell_angle_beta 99.663(8)
_cell_angle_gamma 90.00
_cell_formula_units_Z 8
_cell_length_a 13.2197(13)
_cell_length_b 14.1173(13)
_cell_length_c 27.683(3)
_cell_measurement_reflns_used 6581
_cell_measurement_temperature 296(2)
_cell_measurement_theta_max 0.00
_cell_measurement_theta_min 0.00
_cell_volume 5093.1(9)
_computing_cell_refinement 'Bruker SMART'
_computing_data_collection 'Bruker SMART'
_computing_data_reduction 'Bruker SAINT'
_computing_molecular_graphics 'Bruker SHELXTL'
_computing_publication_material 'Bruker SHELXTL'
_computing_structure_refinement 'SHELXL-97 (Sheldrick, 1997)'
_computing_structure_solution 'SHELXS-97 (Sheldrick, 1990)'
_diffrn_ambient_temperature 296(2)
_diffrn_measured_fraction_theta_full 0.984
_diffrn_measured_fraction_theta_max 0.984
_diffrn_measurement_device_type 'CCD area detector'
_diffrn_measurement_method 'phi and omega scans'
_diffrn_radiation_monochromator graphite
_diffrn_radiation_source 'fine-focus sealed tube'
_diffrn_radiation_type MoK\a
_diffrn_radiation_wavelength 0.71073
_diffrn_reflns_av_R_equivalents 0.0376
_diffrn_reflns_av_sigmaI/netI 0.0295
_diffrn_reflns_limit_h_max 17
_diffrn_reflns_limit_h_min -17
_diffrn_reflns_limit_k_max 18
_diffrn_reflns_limit_k_min -18
_diffrn_reflns_limit_l_max 36
_diffrn_reflns_limit_l_min -36
_diffrn_reflns_number 33859
_diffrn_reflns_theta_full 28.39
_diffrn_reflns_theta_max 28.39
_diffrn_reflns_theta_min 2.13
_exptl_absorpt_coefficient_mu 0.096
_exptl_absorpt_correction_type none
_exptl_crystal_colour Colorless
_exptl_crystal_density_diffrn 1.355
_exptl_crystal_density_method 'not measured'
_exptl_crystal_description Blocks
_exptl_crystal_F_000 2160
_exptl_crystal_size_max 0.38
_exptl_crystal_size_mid 0.28
_exptl_crystal_size_min 0.22
_refine_diff_density_max 0.349
_refine_diff_density_min -0.249
_refine_diff_density_rms 0.040
_refine_ls_extinction_method none
_refine_ls_goodness_of_fit_ref 1.059
_refine_ls_hydrogen_treatment constr
_refine_ls_matrix_type full
_refine_ls_number_parameters 354
_refine_ls_number_reflns 6285
_refine_ls_number_restraints 0
_refine_ls_restrained_S_all 1.059
_refine_ls_R_factor_all 0.0725
_refine_ls_R_factor_gt 0.0509
_refine_ls_shift/su_max 0.003
_refine_ls_shift/su_mean 0.000
_refine_ls_structure_factor_coef Fsqd
_refine_ls_weighting_details 'calc w=1/[\s^2^(Fo^2^)+(0.0639P)^2^+2.3485P] where P=(Fo^2^+2Fc^2^)/3'
_refine_ls_weighting_scheme calc
_refine_ls_wR_factor_gt 0.1295
_refine_ls_wR_factor_ref 0.1419
_reflns_number_gt 4554
_reflns_number_total 6285
_reflns_threshold_expression >2sigma(I)
_cod_data_source_file cg900938x_si_003.cif
_cod_data_source_block ntpyr
_cod_depositor_comments
;
The following automatic conversions were performed:

'_symmetry_cell_setting' value 'Monoclinic' changed to 'monoclinic'
according to /home/saulius/struct/CIF-dictionaries/cif_core.dic
dictionary named 'cif_core.dic' version 2.4.2 from
2011-04-26.

'_refine_ls_hydrogen_treatment' value 'CONSTR' changed
to 'constr' according to
/home/saulius/struct/CIF-dictionaries/cif_core.dic dictionary named
'cif_core.dic' version 2.4.2 from 2011-04-26.

Automatic conversion script
Id: cif_fix_values 1715 2011-07-08 13:25:40Z adriana 
;
_cod_original_cell_volume 5093.1(8)
_cod_original_sg_symbol_H-M C2/c
_cod_database_code 4502291

loop_
_symmetry_equiv_pos_as_xyz
'x, y, z'
'-x, y, -z+1/2'
'x+1/2, y+1/2, z'
'-x+1/2, y+1/2, -z+1/2'
'-x, -y, -z'
'x, -y, z-1/2'
'-x+1/2, -y+1/2, -z'
'x+1/2, -y+1/2, z-1/2'

loop_
_atom_site_label
_atom_site_type_symbol
_atom_site_fract_x
_atom_site_fract_y
_atom_site_fract_z
_atom_site_U_iso_or_equiv
_atom_site_adp_type
_atom_site_occupancy
_atom_site_symmetry_multiplicity
_atom_site_calc_flag
_atom_site_refinement_flags
C1 C 1.08106(12) 0.66475(10) 0.41440(6) 0.0394(3) Uani 1 1 d .
N1 N 0.86920(8) 0.62544(8) 0.36394(4) 0.0298(2) Uani 1 1 d .
O1 O 1.04037(10) 0.73520(9) 0.39612(6) 0.0760(5) Uani 1 1 d .
C2 C 1.02583(11) 0.57336(9) 0.42007(5) 0.0326(3) Uani 1 1 d .
N2 N 0.87852(11) 1.07178(10) 0.47408(6) 0.0514(4) Uani 1 1 d .
O2 O 1.17793(9) 0.65954(9) 0.43213(6) 0.0699(4) Uani 1 1 d .
H2 H 1.2060 0.7096 0.4271 0.105 Uiso 1 1 calc R
C3 C 1.07637(11) 0.50135(10) 0.44906(6) 0.0384(3) Uani 1 1 d .
H3 H 1.1438 0.5108 0.4644 0.046 Uiso 1 1 calc R
N3 N 0.90168(18) 0.95561(19) 0.65175(10) 0.1013(7) Uani 1 1 d .
O3 O 0.92726(11) 0.24445(9) 0.45974(7) 0.0770(5) Uani 1 1 d .
H3A H 0.8925 0.1962 0.4591 0.116 Uiso 1 1 calc R
C4 C 1.02868(11) 0.41620(10) 0.45552(6) 0.0381(3) Uani 1 1 d .
H4 H 1.0638 0.3689 0.4749 0.046 Uiso 1 1 calc R
O4 O 0.77954(9) 0.30733(8) 0.42348(5) 0.0531(3) Uani 1 1 d .
C5 C 0.92793(11) 0.40193(9) 0.43292(5) 0.0335(3) Uani 1 1 d .
O5 O 0.94278(10) 0.56186(9) 0.30318(4) 0.0550(3) Uani 1 1 d .
C6 C 0.87357(12) 0.31007(10) 0.43925(6) 0.0406(3) Uani 1 1 d .
O6 O 0.80373(9) 0.69113(8) 0.42665(4) 0.0453(3) Uani 1 1 d .
C7 C 0.87662(11) 0.47306(10) 0.40392(5) 0.0324(3) Uani 1 1 d .
H7 H 0.8090 0.4637 0.3889 0.039 Uiso 1 1 calc R
C8 C 0.92519(10) 0.55756(9) 0.39728(5) 0.0294(3) Uani 1 1 d .
C9 C 0.88463(11) 0.62075(10) 0.31523(5) 0.0363(3) Uani 1 1 d .
C10 C 0.82762(12) 0.68933(11) 0.28084(5) 0.0400(3) Uani 1 1 d .
C11 C 0.84041(15) 0.68939(15) 0.23254(6) 0.0575(5) Uani 1 1 d .
H11 H 0.8856 0.6470 0.2217 0.069 Uiso 1 1 calc R
C12 C 0.78471(19) 0.75397(18) 0.19950(7) 0.0734(6) Uani 1 1 d .
H12 H 0.7933 0.7539 0.1668 0.088 Uiso 1 1 calc R
C13 C 0.71878(18) 0.81619(16) 0.21477(8) 0.0697(6) Uani 1 1 d .
H13 H 0.6823 0.8577 0.1922 0.084 Uiso 1 1 calc R
C14 C 0.70411(14) 0.81951(12) 0.26404(7) 0.0520(4) Uani 1 1 d .
C15 C 0.76062(11) 0.75465(10) 0.29782(6) 0.0392(3) Uani 1 1 d .
C16 C 0.63766(15) 0.88429(13) 0.28216(8) 0.0636(5) Uani 1 1 d .
H16 H 0.6001 0.9271 0.2607 0.076 Uiso 1 1 calc R
C17 C 0.62762(15) 0.88517(14) 0.33026(9) 0.0649(5) Uani 1 1 d .
H17 H 0.5833 0.9282 0.3412 0.078 Uiso 1 1 calc R
C18 C 0.68372(14) 0.82169(12) 0.36338(7) 0.0524(4) Uani 1 1 d .
H18 H 0.6766 0.8231 0.3962 0.063 Uiso 1 1 calc R
C19 C 0.74914(11) 0.75747(10) 0.34764(6) 0.0375(3) Uani 1 1 d .
C20 C 0.80741(11) 0.69098(9) 0.38309(5) 0.0330(3) Uani 1 1 d .
C21 C 0.84732(15) 1.04549(14) 0.51520(8) 0.0593(5) Uani 1 1 d .
H21 H 0.8340 1.0912 0.5375 0.071 Uiso 1 1 calc R
C22 C 0.83465(16) 0.95180(15) 0.52494(8) 0.0645(5) Uani 1 1 d .
H22 H 0.8122 0.9334 0.5536 0.077 Uiso 1 1 calc R
C23 C 0.85514(16) 0.88590(14) 0.49234(9) 0.0689(6) Uani 1 1 d .
H23 H 0.8475 0.8219 0.4988 0.083 Uiso 1 1 calc R
C24 C 0.88694(18) 0.91352(16) 0.45014(9) 0.0729(6) Uani 1 1 d .
H24 H 0.9012 0.8688 0.4275 0.087 Uiso 1 1 calc R
C25 C 0.89749(16) 1.00806(15) 0.44167(8) 0.0629(5) Uani 1 1 d .
H25 H 0.9182 1.0279 0.4128 0.076 Uiso 1 1 calc R
C26 C 0.9287(2) 1.0445(2) 0.65658(10) 0.0846(7) Uani 1 1 d .
H26 H 0.8816 1.0898 0.6426 0.102 Uiso 1 1 calc R
C27 C 1.0173(3) 1.0743(2) 0.67977(12) 0.0973(8) Uani 1 1 d .
H27 H 1.0317 1.1388 0.6819 0.117 Uiso 1 1 calc R
C28 C 1.0874(2) 1.0113(3) 0.70052(12) 0.1101(10) Uani 1 1 d .
H28 H 1.1508 1.0314 0.7172 0.132 Uiso 1 1 calc R
C29 C 1.0639(2) 0.9178(2) 0.69664(13) 0.1110(11) Uani 1 1 d .
H29 H 1.1101 0.8720 0.7108 0.133 Uiso 1 1 calc R
C30 C 0.9706(2) 0.8937(2) 0.67140(14) 0.1143(11) Uani 1 1 d .
H30 H 0.9544 0.8297 0.6678 0.137 Uiso 1 1 calc R

loop_
_atom_site_aniso_label
_atom_site_aniso_U_11
_atom_site_aniso_U_22
_atom_site_aniso_U_33
_atom_site_aniso_U_23
_atom_site_aniso_U_13
_atom_site_aniso_U_12
C1 0.0349(8) 0.0289(7) 0.0526(9) 0.0081(6) 0.0018(6) -0.0084(6)
N1 0.0283(6) 0.0255(5) 0.0348(6) 0.0045(4) 0.0035(4) -0.0009(4)
O1 0.0491(8) 0.0407(7) 0.1287(13) 0.0377(8) -0.0120(8) -0.0129(6)
C2 0.0300(7) 0.0250(6) 0.0420(7) 0.0036(5) 0.0039(6) -0.0060(5)
N2 0.0401(8) 0.0377(7) 0.0733(10) 0.0143(7) 0.0002(7) -0.0038(6)
O2 0.0365(7) 0.0398(7) 0.1238(12) 0.0300(7) -0.0143(7) -0.0181(5)
C3 0.0289(7) 0.0322(7) 0.0510(8) 0.0072(6) -0.0019(6) -0.0049(6)
N3 0.0716(14) 0.0903(17) 0.131(2) -0.0151(14) -0.0157(13) -0.0096(13)
O3 0.0604(9) 0.0326(7) 0.1311(13) 0.0329(7) -0.0040(8) -0.0120(6)
C4 0.0361(8) 0.0278(7) 0.0487(8) 0.0098(6) 0.0017(6) -0.0009(6)
O4 0.0447(7) 0.0376(6) 0.0733(8) 0.0096(5) -0.0006(6) -0.0199(5)
C5 0.0354(8) 0.0236(6) 0.0415(7) 0.0028(5) 0.0065(6) -0.0070(5)
O5 0.0626(8) 0.0564(7) 0.0485(7) 0.0013(5) 0.0164(6) 0.0199(6)
C6 0.0450(9) 0.0270(7) 0.0488(8) 0.0054(6) 0.0052(7) -0.0105(6)
O6 0.0573(7) 0.0394(6) 0.0411(6) 0.0014(4) 0.0136(5) 0.0042(5)
C7 0.0288(7) 0.0281(7) 0.0391(7) 0.0011(5) 0.0020(5) -0.0074(5)
C8 0.0295(7) 0.0240(6) 0.0344(7) 0.0036(5) 0.0043(5) -0.0014(5)
C9 0.0353(8) 0.0352(7) 0.0382(7) 0.0021(6) 0.0056(6) -0.0010(6)
C10 0.0399(8) 0.0400(8) 0.0387(8) 0.0073(6) 0.0027(6) -0.0035(6)
C11 0.0631(12) 0.0668(12) 0.0428(9) 0.0090(8) 0.0097(8) 0.0000(9)
C12 0.0844(16) 0.0899(16) 0.0440(10) 0.0241(10) 0.0047(10) -0.0005(13)
C13 0.0709(14) 0.0702(14) 0.0605(12) 0.0327(10) -0.0107(10) -0.0022(11)
C14 0.0460(10) 0.0430(9) 0.0612(10) 0.0183(8) -0.0074(8) -0.0034(8)
C15 0.0338(8) 0.0325(7) 0.0484(8) 0.0082(6) -0.0013(6) -0.0046(6)
C16 0.0500(11) 0.0438(10) 0.0891(15) 0.0205(9) -0.0112(10) 0.0084(8)
C17 0.0523(11) 0.0446(10) 0.0938(16) 0.0043(10) 0.0007(10) 0.0175(9)
C18 0.0482(10) 0.0411(9) 0.0667(11) -0.0026(8) 0.0061(8) 0.0086(8)
C19 0.0336(8) 0.0285(7) 0.0489(8) 0.0030(6) 0.0022(6) -0.0005(6)
C20 0.0331(7) 0.0250(6) 0.0408(8) 0.0013(5) 0.0060(6) -0.0035(5)
C21 0.0518(11) 0.0504(10) 0.0761(13) 0.0006(9) 0.0116(9) 0.0014(9)
C22 0.0556(12) 0.0630(13) 0.0744(13) 0.0229(10) 0.0097(10) -0.0112(10)
C23 0.0585(12) 0.0369(10) 0.1045(17) 0.0150(10) -0.0057(11) -0.0130(9)
C24 0.0693(14) 0.0526(12) 0.0940(16) -0.0163(11) 0.0060(12) -0.0104(10)
C25 0.0605(12) 0.0650(13) 0.0626(12) 0.0050(9) 0.0086(9) -0.0141(10)
C26 0.0833(18) 0.0766(17) 0.0916(17) -0.0007(13) 0.0083(14) 0.0068(14)
C27 0.100(2) 0.0661(16) 0.124(2) -0.0080(15) 0.0133(18) -0.0187(16)
C28 0.0703(18) 0.117(3) 0.133(3) 0.001(2) -0.0118(17) -0.0404(18)
C29 0.0722(18) 0.090(2) 0.163(3) 0.036(2) -0.0020(18) 0.0104(16)
C30 0.087(2) 0.0584(16) 0.191(3) 0.0004(18) 0.003(2) -0.0178(15)

loop_
_atom_type_symbol
_atom_type_description
_atom_type_scat_dispersion_real
_atom_type_scat_dispersion_imag
_atom_type_scat_source
C C 0.0033 0.0016 'International Tables Vol C Tables 4.2.6.8 and 6.1.1.4'
H H 0.0000 0.0000 'International Tables Vol C Tables 4.2.6.8 and 6.1.1.4'
N N 0.0061 0.0033 'International Tables Vol C Tables 4.2.6.8 and 6.1.1.4'
O O 0.0106 0.0060 'International Tables Vol C Tables 4.2.6.8 and 6.1.1.4'

loop_
_geom_angle_atom_site_label_1
_geom_angle_atom_site_label_2
_geom_angle_atom_site_label_3
_geom_angle
O1 C1 O2 123.46(14)
O1 C1 C2 124.29(14)
O2 C1 C2 112.24(12)
C20 N1 C9 125.92(11)
C20 N1 C8 117.80(11)
C9 N1 C8 116.25(11)
C8 C2 C3 118.26(12)
C8 C2 C1 122.30(12)
C3 C2 C1 119.44(13)
C25 N2 C21 120.84(16)
C1 O2 H2 109.5
C4 C3 C2 121.56(13)
C4 C3 H3 119.2
C2 C3 H3 119.2
C26 N3 C30 116.0(2)
C6 O3 H3A 109.5
C3 C4 C5 119.46(13)
C3 C4 H4 120.3
C5 C4 H4 120.3
C4 C5 C7 119.60(12)
C4 C5 C6 120.85(13)
C7 C5 C6 119.55(13)
O3 C6 O4 126.54(14)
O3 C6 C5 116.55(14)
O4 C6 C5 116.92(13)
C8 C7 C5 120.55(13)
C8 C7 H7 119.7
C5 C7 H7 119.7
C7 C8 C2 120.56(12)
C7 C8 N1 117.25(12)
C2 C8 N1 122.10(11)
O5 C9 N1 119.87(13)
O5 C9 C10 123.38(13)
N1 C9 C10 116.75(12)
C11 C10 C15 120.60(15)
C11 C10 C9 119.70(15)
C15 C10 C9 119.70(13)
C10 C11 C12 119.70(19)
C10 C11 H11 120.2
C12 C11 H11 120.2
C13 C12 C11 120.73(18)
C13 C12 H12 119.6
C11 C12 H12 119.6
C12 C13 C14 121.58(17)
C12 C13 H13 119.2
C14 C13 H13 119.2
C13 C14 C16 123.93(17)
C13 C14 C15 118.07(18)
C16 C14 C15 118.00(17)
C10 C15 C19 121.26(13)
C10 C15 C14 119.30(15)
C19 C15 C14 119.43(15)
C17 C16 C14 121.38(16)
C17 C16 H16 119.3
C14 C16 H16 119.3
C16 C17 C18 120.44(18)
C16 C17 H17 119.8
C18 C17 H17 119.8
C19 C18 C17 120.44(18)
C19 C18 H18 119.8
C17 C18 H18 119.8
C18 C19 C15 120.31(14)
C18 C19 C20 119.64(14)
C15 C19 C20 120.05(13)
O6 C20 N1 120.09(12)
O6 C20 C19 123.69(13)
N1 C20 C19 116.22(12)
N2 C21 C22 120.41(19)
N2 C21 H21 119.8
C22 C21 H21 119.8
C23 C22 C21 119.25(19)
C23 C22 H22 120.4
C21 C22 H22 120.4
C22 C23 C24 119.95(19)
C22 C23 H23 120.0
C24 C23 H23 120.0
C23 C24 C25 118.8(2)
C23 C24 H24 120.6
C25 C24 H24 120.6
N2 C25 C24 120.7(2)
N2 C25 H25 119.6
C24 C25 H25 119.6
N3 C26 C27 124.5(3)
N3 C26 H26 117.8
C27 C26 H26 117.8
C26 C27 C28 119.7(3)
C26 C27 H27 120.2
C28 C27 H27 120.2
C27 C28 C29 118.6(3)
C27 C28 H28 120.7
C29 C28 H28 120.7
C30 C29 C28 117.5(3)
C30 C29 H29 121.2
C28 C29 H29 121.2
N3 C30 C29 123.7(3)
N3 C30 H30 118.1
C29 C30 H30 118.1

loop_
_geom_bond_atom_site_label_1
_geom_bond_atom_site_label_2
_geom_bond_distance
C1 O1 1.2013(19)
C1 O2 1.2943(19)
C1 C2 1.5036(18)
N1 C20 1.3964(17)
N1 C9 1.3987(18)
N1 C8 1.4453(16)
C2 C8 1.3914(19)
C2 C3 1.3942(19)
N2 C25 1.324(3)
N2 C21 1.327(2)
O2 H2 0.8200
C3 C4 1.3829(19)
C3 H3 0.9300
N3 C26 1.306(4)
N3 C30 1.312(4)
O3 C6 1.244(2)
O3 H3A 0.8200
C4 C5 1.388(2)
C4 H4 0.9300
O4 C6 1.247(2)
C5 C7 1.3893(19)
C5 C6 1.5070(18)
O5 C9 1.2163(18)
O6 C20 1.2151(16)
C7 C8 1.3815(18)
C7 H7 0.9300
C9 C10 1.473(2)
C10 C11 1.376(2)
C10 C15 1.413(2)
C11 C12 1.408(3)
C11 H11 0.9300
C12 C13 1.354(3)
C12 H12 0.9300
C13 C14 1.410(3)
C13 H13 0.9300
C14 C16 1.417(3)
C14 C15 1.427(2)
C15 C19 1.413(2)
C16 C17 1.360(3)
C16 H16 0.9300
C17 C18 1.402(3)
C17 H17 0.9300
C18 C19 1.373(2)
C18 H18 0.9300
C19 C20 1.478(2)
C21 C22 1.366(3)
C21 H21 0.9300
C22 C23 1.355(3)
C22 H22 0.9300
C23 C24 1.363(3)
C23 H23 0.9300
C24 C25 1.366(3)
C24 H24 0.9300
C25 H25 0.9300
C26 C27 1.307(4)
C26 H26 0.9300
C27 C28 1.342(4)
C27 H27 0.9300
C28 C29 1.356(4)
C28 H28 0.9300
C29 C30 1.355(4)
C29 H29 0.9300
C30 H30 0.9300

loop_
_geom_torsion_atom_site_label_1
_geom_torsion_atom_site_label_2
_geom_torsion_atom_site_label_3
_geom_torsion_atom_site_label_4
_geom_torsion
O1 C1 C2 C8 10.9(3)
O2 C1 C2 C8 -169.97(15)
O1 C1 C2 C3 -169.15(18)
O2 C1 C2 C3 10.0(2)
C8 C2 C3 C4 -0.3(2)
C1 C2 C3 C4 179.77(14)
C2 C3 C4 C5 -0.4(2)
C3 C4 C5 C7 0.4(2)
C3 C4 C5 C6 -179.89(14)
C4 C5 C6 O3 -9.5(2)
C7 C5 C6 O3 170.20(16)
C4 C5 C6 O4 170.47(14)
C7 C5 C6 O4 -9.8(2)
C4 C5 C7 C8 0.3(2)
C6 C5 C7 C8 -179.47(13)
C5 C7 C8 C2 -0.9(2)
C5 C7 C8 N1 175.84(12)
C3 C2 C8 C7 0.9(2)
C1 C2 C8 C7 -179.13(13)
C3 C2 C8 N1 -175.69(13)
C1 C2 C8 N1 4.3(2)
C20 N1 C8 C7 89.52(15)
C9 N1 C8 C7 -92.24(15)
C20 N1 C8 C2 -93.78(15)
C9 N1 C8 C2 84.45(16)
C20 N1 C9 O5 177.92(14)
C8 N1 C9 O5 -0.2(2)
C20 N1 C9 C10 -2.2(2)
C8 N1 C9 C10 179.75(12)
O5 C9 C10 C11 -1.0(2)
N1 C9 C10 C11 179.10(14)
O5 C9 C10 C15 179.23(15)
N1 C9 C10 C15 -0.7(2)
C15 C10 C11 C12 -1.2(3)
C9 C10 C11 C12 179.01(18)
C10 C11 C12 C13 0.1(3)
C11 C12 C13 C14 0.7(4)
C12 C13 C14 C16 178.8(2)
C12 C13 C14 C15 -0.3(3)
C11 C10 C15 C19 -177.96(15)
C9 C10 C15 C19 1.8(2)
C11 C10 C15 C14 1.5(2)
C9 C10 C15 C14 -178.71(14)
C13 C14 C15 C10 -0.7(2)
C16 C14 C15 C10 -179.89(15)
C13 C14 C15 C19 178.76(15)
C16 C14 C15 C19 -0.4(2)
C13 C14 C16 C17 -179.04(19)
C15 C14 C16 C17 0.1(3)
C14 C16 C17 C18 0.3(3)
C16 C17 C18 C19 -0.3(3)
C17 C18 C19 C15 0.0(3)
C17 C18 C19 C20 -179.85(16)
C10 C15 C19 C18 179.86(15)
C14 C15 C19 C18 0.4(2)
C10 C15 C19 C20 -0.3(2)
C14 C15 C19 C20 -179.78(14)
C9 N1 C20 O6 -176.42(13)
C8 N1 C20 O6 1.63(19)
C9 N1 C20 C19 3.61(19)
C8 N1 C20 C19 -178.34(11)
C18 C19 C20 O6 -2.4(2)
C15 C19 C20 O6 177.76(14)
C18 C19 C20 N1 177.57(14)
C15 C19 C20 N1 -2.27(19)
C25 N2 C21 C22 0.3(3)
N2 C21 C22 C23 0.6(3)
C21 C22 C23 C24 -0.7(3)
C22 C23 C24 C25 0.0(3)
C21 N2 C25 C24 -1.0(3)
C23 C24 C25 N2 0.9(3)
C30 N3 C26 C27 -0.9(5)
N3 C26 C27 C28 0.0(5)
C26 C27 C28 C29 0.2(5)
C27 C28 C29 C30 0.6(6)
C26 N3 C30 C29 1.8(5)
C28 C29 C30 N3 -1.7(6)

loop_
_cod_related_entry_id
_cod_related_entry_database
_cod_related_entry_code
1 ChemSpider 30661374
